data_1536670
loop_
_publ_author_name
'Wu Chuande'
'Lu Canzhong'
'Lin Xiang'
'Lu Shaofang'
'Zhuang Honghui'
'Huang Jinshun'

_publ_section_title
;
 Synthesis, structural characterization and properties of two new lamellar
 polymers: (N H4 H3 Cu2 Mo2 O10) and (K H Fe2 Mo2 O10)
;
_journal_name_full 'Journal of Alloys Compd.'
_journal_page_first 342
_journal_page_last 348
_journal_volume 368
_journal_year 2004
_chemical_formula_sum 'Cu2 H7 Mo2 N O10'
_chemical_name_systematic '(N H4) H3 (Cu2 Mo2 O10)'
_space_group_IT_number 148
_symmetry_space_group_name_Hall '-R 3'
_symmetry_space_group_name_H-M 'R -3 :H'
_cell_angle_alpha 90
_cell_angle_beta 90
_cell_angle_gamma 120
_cell_formula_units_Z 3
_cell_length_a 6.094
_cell_length_b 6.094
_cell_length_c 21.698
_cell_volume 697.839
_citation_journal_id_ASTM JALCEU
_cod_data_source_file WuChuande_JALCEU_2004_83.cif
_cod_data_source_block H7Cu2Mo2N1O10
_cod_original_formula_sum 'H7 Cu2 Mo2 N1 O10'
_cod_database_code 1536670

loop_
_symmetry_equiv_pos_as_xyz
x,y,z
-y,x-y,z
-x+y,-x,z
-x,-y,-z
y,-x+y,-z
x-y,x,-z
x+2/3,y+1/3,z+1/3
-y+2/3,x-y+1/3,z+1/3
-x+y+2/3,-x+1/3,z+1/3
-x+2/3,-y+1/3,-z+1/3
y+2/3,-x+y+1/3,-z+1/3
x-y+2/3,x+1/3,-z+1/3
x+1/3,y+2/3,z+2/3
-y+1/3,x-y+2/3,z+2/3
-x+y+1/3,-x+2/3,z+2/3
-x+1/3,-y+2/3,-z+2/3
y+1/3,-x+y+2/3,-z+2/3
x-y+1/3,x+2/3,-z+2/3

loop_
_atom_site_label
_atom_site_type_symbol
_atom_site_fract_x
_atom_site_fract_y
_atom_site_fract_z
_atom_site_occupancy
_atom_site_U_iso_or_equiv
N1 N-3 0 0 0 1 0.0
O2 O-2 0.3333 0.6667 -0.0049 1 0.0
O3 O-2 0.6667 0.3333 0.1314 1 0.0
Mo1 Mo+6 0.3333 0.6667 0.07476 1 0.0
O1 O-2 0.1749 0.8238 0.1031 1 0.0
Cu1 Cu+2 0.3333 0.1667 0.1667 0.667 0.0
